data_7706946
loop_
_publ_author_name
'Vos\'ahlo, Petr'
'Schulz, Ji\<r\'i'
'C\'isa\<rov\'a, Ivana'
'\<St\<epni\<cka, Petr'

_publ_section_title
;
 Cyclopalladation of a ferrocene acylphosphine and the reactivity of the
 C-H activated products.
;
_journal_issue 18
_journal_name_full 'Dalton transactions (Cambridge, England : 2003)'
_journal_page_first 6232
_journal_page_last 6244
_journal_paper_doi 10.1039/d1dt00668a
_journal_volume 50
_journal_year 2021
_chemical_formula_moiety 'C27 H30 Fe O P2 Pd'
_chemical_formula_sum 'C27 H30 Fe O P2 Pd'
_chemical_formula_weight 594.70
_space_group_crystal_system monoclinic
_space_group_IT_number 14
_space_group_name_Hall '-P 2ybc'
_space_group_name_H-M_alt 'P 1 21/c 1'
_atom_sites_solution_hydrogens geom
_atom_sites_solution_primary direct
_atom_sites_solution_secondary difmap
_audit_creation_method SHELXL-2017/1
_audit_update_record
;
2021-02-17 deposited with the CCDC.	2021-03-23 downloaded from the CCDC.
;
_cell_angle_alpha 90
_cell_angle_beta 108.071(2)
_cell_angle_gamma 90
_cell_formula_units_Z 4
_cell_length_a 9.7651(4)
_cell_length_b 19.2606(7)
_cell_length_c 14.2575(6)
_cell_measurement_reflns_used 9629
_cell_measurement_temperature 170(2)
_cell_measurement_theta_max 27.48
_cell_measurement_theta_min 2.44
_cell_volume 2549.30(18)
_computing_cell_refinement 'SAINT V8.40A (Bruker Nano, Inc., 2019)'
_computing_data_collection 'Bruker Instrument Service vV6.2.12'
_computing_data_reduction 'SAINT V8.40A (Bruker Nano, Inc., 2019)'
_computing_molecular_graphics 'PLATON (Spek, 2020)'
_computing_publication_material 'PLATON (Spek, 2020)'
_computing_structure_refinement 'SHELXL-2017 (Sheldrick, 2017)'
_computing_structure_solution 'SHELXT 2014 (Sheldrick, 2014)'
_diffrn_ambient_temperature 170(2)
_diffrn_measured_fraction_theta_full 0.999
_diffrn_measured_fraction_theta_max 0.998
_diffrn_measurement_device_type 'Bruker D8 VENTURE Kappa Duo PHOTON 100 CMOS'
_diffrn_measurement_method '\f and \w scans'
_diffrn_radiation_monochromator 'Quazar Mo multilayer optic'
_diffrn_radiation_source 'I\mS micro-focus sealed tube'
_diffrn_radiation_type MoK\a
_diffrn_radiation_wavelength 0.71073
_diffrn_reflns_av_R_equivalents 0.0287
_diffrn_reflns_av_unetI/netI 0.0085
_diffrn_reflns_Laue_measured_fraction_full 0.999
_diffrn_reflns_Laue_measured_fraction_max 0.998
_diffrn_reflns_limit_h_max 12
_diffrn_reflns_limit_h_min -12
_diffrn_reflns_limit_k_max 25
_diffrn_reflns_limit_k_min -25
_diffrn_reflns_limit_l_max 18
_diffrn_reflns_limit_l_min -18
_diffrn_reflns_number 133992
_diffrn_reflns_point_group_measured_fraction_full 0.999
_diffrn_reflns_point_group_measured_fraction_max 0.998
_diffrn_reflns_theta_full 25.242
_diffrn_reflns_theta_max 27.507
_diffrn_reflns_theta_min 1.837
_exptl_absorpt_coefficient_mu 1.417
_exptl_absorpt_correction_T_max 0.84
_exptl_absorpt_correction_T_min 0.80
_exptl_absorpt_correction_type multi-scan
_exptl_absorpt_process_details 'SADABS-2016/2 - Bruker AXS'
_exptl_crystal_colour red
_exptl_crystal_density_diffrn 1.549
_exptl_crystal_description prism
_exptl_crystal_F_000 1208
_exptl_crystal_size_max 0.160
_exptl_crystal_size_mid 0.130
_exptl_crystal_size_min 0.120
_refine_diff_density_max 0.547
_refine_diff_density_min -0.349
_refine_diff_density_rms 0.050
_refine_ls_extinction_method none
_refine_ls_goodness_of_fit_ref 1.124
_refine_ls_hydrogen_treatment constr
_refine_ls_matrix_type full
_refine_ls_number_parameters 293
_refine_ls_number_reflns 5862
_refine_ls_number_restraints 0
_refine_ls_restrained_S_all 1.124
_refine_ls_R_factor_all 0.0194
_refine_ls_R_factor_gt 0.0187
_refine_ls_shift/su_max 0.002
_refine_ls_shift/su_mean 0.000
_refine_ls_structure_factor_coef Fsqd
_refine_ls_weighting_details 'w=1/[\s^2^(Fo^2^)+(0.0154P)^2^+1.8926P] where P=(Fo^2^+2Fc^2^)/3'
_refine_ls_weighting_scheme calc
_refine_ls_wR_factor_gt 0.0457
_refine_ls_wR_factor_ref 0.0461
_reflns_Friedel_coverage 0.000
_reflns_number_gt 5691
_reflns_number_total 5862
_reflns_threshold_expression 'I > 2\s(I)'
_cod_data_source_file d1dt00668a3.cif
_cod_data_source_block pv433
_cod_depositor_comments 'Adding full bibliography for 7706929--7706948.cif.'
_cod_original_sg_symbol_H-M 'P 21/c'
_cod_database_code 7706946
_shelx_shelxl_version_number 2017/1
_shelx_space_group_comment
;
The symmetry employed for this shelxl refinement is uniquely defined
by the following loop, which should always be used as a source of
symmetry information in preference to the above space-group names.
They are only intended as comments.
;
_shelx_estimated_absorpt_t_min 0.805
_shelx_estimated_absorpt_t_max 0.848

loop_
_space_group_symop_operation_xyz
'x, y, z'
'-x, y+1/2, -z+1/2'
'-x, -y, -z'
'x, -y-1/2, z-1/2'

loop_
_atom_site_label
_atom_site_type_symbol
_atom_site_fract_x
_atom_site_fract_y
_atom_site_fract_z
_atom_site_U_iso_or_equiv
_atom_site_adp_type
_atom_site_occupancy
_atom_site_site_symmetry_order
_atom_site_calc_flag
_atom_site_refinement_flags_posn
_atom_site_refinement_flags_adp
_atom_site_refinement_flags_occupancy
_atom_site_disorder_assembly
_atom_site_disorder_group
Pd1 Pd 0.41560(2) 0.36141(2) 0.29765(2) 0.02036(4) Uani 1 1 d . . . . .
Fe1 Fe 0.22325(2) 0.21670(2) 0.35678(2) 0.02298(5) Uani 1 1 d . . . . .
P1 P 0.58108(4) 0.31372(2) 0.43280(3) 0.01977(8) Uani 1 1 d . . . . .
P2 P 0.57749(5) 0.41656(2) 0.23564(3) 0.02645(9) Uani 1 1 d . . . . .
O1 O 0.52573(14) 0.25599(7) 0.59413(9) 0.0360(3) Uani 1 1 d . . . . .
C1 C 0.31966(17) 0.28900(8) 0.45971(12) 0.0244(3) Uani 1 1 d . . . . .
C2 C 0.27220(16) 0.32116(8) 0.36260(12) 0.0243(3) Uani 1 1 d . . . . .
C3 C 0.11995(18) 0.31048(9) 0.32939(14) 0.0308(4) Uani 1 1 d . . . . .
H3 H 0.056786 0.326408 0.268160 0.037 Uiso 1 1 calc R U . . .
C4 C 0.07618(19) 0.27259(9) 0.40101(15) 0.0341(4) Uani 1 1 d . . . . .
H4 H -0.019705 0.259100 0.395114 0.041 Uiso 1 1 calc R U . . .
C5 C 0.19939(18) 0.25838(9) 0.48243(13) 0.0301(3) Uani 1 1 d . . . . .
H5 H 0.202094 0.233552 0.540547 0.036 Uiso 1 1 calc R U . . .
C6 C 0.36179(19) 0.13768(8) 0.35231(13) 0.0286(3) Uani 1 1 d . . . . .
H6 H 0.458699 0.133124 0.393409 0.034 Uiso 1 1 calc R U . . .
C7 C 0.31501(18) 0.17236(9) 0.25968(12) 0.0283(3) Uani 1 1 d . . . . .
H7 H 0.374994 0.194933 0.227883 0.034 Uiso 1 1 calc R U . . .
C8 C 0.16299(19) 0.16717(10) 0.22341(13) 0.0324(4) Uani 1 1 d . . . . .
H8 H 0.102939 0.185866 0.162977 0.039 Uiso 1 1 calc R U . . .
C9 C 0.1158(2) 0.12912(9) 0.29311(14) 0.0332(4) Uani 1 1 d . . . . .
H9 H 0.018825 0.117820 0.287198 0.040 Uiso 1 1 calc R U . . .
C10 C 0.2381(2) 0.11102(9) 0.37262(13) 0.0318(4) Uani 1 1 d . . . . .
H10 H 0.237823 0.085551 0.429623 0.038 Uiso 1 1 calc R U . . .
C11 C 0.47105(17) 0.28018(8) 0.51229(11) 0.0240(3) Uani 1 1 d . . . . .
C12 C 0.69942(17) 0.37697(8) 0.51254(11) 0.0230(3) Uani 1 1 d . . . . .
C13 C 0.84512(18) 0.38247(9) 0.52174(12) 0.0280(3) Uani 1 1 d . . . . .
H13 H 0.891025 0.347092 0.495966 0.034 Uiso 1 1 calc R U . . .
C14 C 0.9236(2) 0.43986(10) 0.56875(14) 0.0371(4) Uani 1 1 d . . . . .
H14 H 1.022830 0.443734 0.574359 0.044 Uiso 1 1 calc R U . . .
C15 C 0.8581(2) 0.49107(10) 0.60716(15) 0.0437(5) Uani 1 1 d . . . . .
H15 H 0.911786 0.530378 0.638504 0.052 Uiso 1 1 calc R U . . .
C16 C 0.7143(2) 0.48515(10) 0.60002(14) 0.0420(5) Uani 1 1 d . . . . .
H16 H 0.669806 0.519987 0.627782 0.050 Uiso 1 1 calc R U . . .
C17 C 0.6348(2) 0.42887(9) 0.55276(13) 0.0322(4) Uani 1 1 d . . . . .
H17 H 0.535677 0.425445 0.547572 0.039 Uiso 1 1 calc R U . . .
C18 C 0.69228(16) 0.23914(8) 0.42771(11) 0.0223(3) Uani 1 1 d . . . . .
C19 C 0.67673(17) 0.20870(9) 0.33623(12) 0.0272(3) Uani 1 1 d . . . . .
H19 H 0.617746 0.230259 0.277697 0.033 Uiso 1 1 calc R U . . .
C20 C 0.7473(2) 0.14689(10) 0.33040(15) 0.0369(4) Uani 1 1 d . . . . .
H20 H 0.735755 0.126037 0.268040 0.044 Uiso 1 1 calc R U . . .
C21 C 0.8340(2) 0.11591(10) 0.41536(17) 0.0427(5) Uani 1 1 d . . . . .
H21 H 0.881025 0.073331 0.411488 0.051 Uiso 1 1 calc R U . . .
C22 C 0.8527(2) 0.14674(10) 0.50636(16) 0.0399(4) Uani 1 1 d . . . . .
H22 H 0.913958 0.125640 0.564490 0.048 Uiso 1 1 calc R U . . .
C23 C 0.78250(19) 0.20809(9) 0.51292(13) 0.0302(3) Uani 1 1 d . . . . .
H23 H 0.795760 0.229053 0.575432 0.036 Uiso 1 1 calc R U . . .
C24 C 0.5219(2) 0.44091(13) 0.10647(14) 0.0492(5) Uani 1 1 d . . . . .
H24A H 0.601691 0.464348 0.091445 0.074 Uiso 1 1 calc R U . . .
H24B H 0.439098 0.472358 0.092592 0.074 Uiso 1 1 calc R U . . .
H24C H 0.494829 0.399193 0.065532 0.074 Uiso 1 1 calc R U . . .
C25 C 0.6326(2) 0.49834(10) 0.29953(15) 0.0398(4) Uani 1 1 d . . . . .
H25A H 0.706427 0.520094 0.275843 0.060 Uiso 1 1 calc R U . . .
H25B H 0.672009 0.489791 0.370613 0.060 Uiso 1 1 calc R U . . .
H25C H 0.549112 0.529270 0.286614 0.060 Uiso 1 1 calc R U . . .
C26 C 0.7490(2) 0.37535(11) 0.24719(14) 0.0376(4) Uani 1 1 d . . . . .
H26A H 0.732549 0.332352 0.208544 0.056 Uiso 1 1 calc R U . . .
H26B H 0.798141 0.364591 0.316703 0.056 Uiso 1 1 calc R U . . .
H26C H 0.808859 0.406839 0.222580 0.056 Uiso 1 1 calc R U . . .
C31 C 0.24344(19) 0.40616(10) 0.18524(13) 0.0358(4) Uani 1 1 d . . . . .
H31A H 0.221443 0.377263 0.125836 0.054 Uiso 1 1 calc R U . . .
H31B H 0.270761 0.452822 0.170208 0.054 Uiso 1 1 calc R U . . .
H31C H 0.158266 0.409140 0.207557 0.054 Uiso 1 1 calc R U . . .

loop_
_atom_site_aniso_label
_atom_site_aniso_U_11
_atom_site_aniso_U_22
_atom_site_aniso_U_33
_atom_site_aniso_U_23
_atom_site_aniso_U_13
_atom_site_aniso_U_12
Pd1 0.01987(6) 0.02037(6) 0.01866(6) -0.00050(4) 0.00278(4) 0.00054(4)
Fe1 0.02018(11) 0.02334(11) 0.02616(11) -0.00421(8) 0.00825(9) -0.00208(8)
P1 0.01910(17) 0.02202(18) 0.01732(17) -0.00010(14) 0.00436(14) 0.00033(14)
P2 0.0290(2) 0.0293(2) 0.01985(18) 0.00402(16) 0.00591(15) -0.00256(16)
O1 0.0359(7) 0.0499(8) 0.0227(6) 0.0064(5) 0.0100(5) -0.0003(6)
C1 0.0256(8) 0.0232(7) 0.0269(8) -0.0062(6) 0.0117(6) -0.0015(6)
C2 0.0217(7) 0.0210(7) 0.0300(8) -0.0033(6) 0.0078(6) 0.0018(6)
C3 0.0213(8) 0.0282(8) 0.0414(9) -0.0032(7) 0.0072(7) 0.0029(6)
C4 0.0243(8) 0.0323(9) 0.0506(11) -0.0086(8) 0.0186(8) -0.0014(7)
C5 0.0309(8) 0.0304(8) 0.0354(9) -0.0073(7) 0.0198(7) -0.0038(7)
C6 0.0288(8) 0.0247(8) 0.0327(8) -0.0063(6) 0.0100(7) 0.0020(6)
C7 0.0303(8) 0.0279(8) 0.0291(8) -0.0081(6) 0.0130(7) -0.0042(6)
C8 0.0325(9) 0.0350(9) 0.0275(8) -0.0075(7) 0.0061(7) -0.0064(7)
C9 0.0310(9) 0.0312(9) 0.0395(9) -0.0108(7) 0.0139(7) -0.0104(7)
C10 0.0404(10) 0.0241(8) 0.0343(9) -0.0038(7) 0.0167(8) -0.0038(7)
C11 0.0276(8) 0.0253(7) 0.0209(7) -0.0035(6) 0.0100(6) -0.0018(6)
C12 0.0263(7) 0.0219(7) 0.0177(7) 0.0013(5) 0.0023(6) 0.0008(6)
C13 0.0254(8) 0.0278(8) 0.0264(8) 0.0018(6) 0.0017(6) 0.0001(6)
C14 0.0325(9) 0.0343(9) 0.0355(9) 0.0044(7) -0.0024(7) -0.0071(7)
C15 0.0540(12) 0.0267(9) 0.0379(10) -0.0041(8) -0.0041(9) -0.0084(8)
C16 0.0563(12) 0.0286(9) 0.0361(10) -0.0082(8) 0.0069(9) 0.0050(8)
C17 0.0351(9) 0.0303(8) 0.0290(8) -0.0032(7) 0.0069(7) 0.0046(7)
C18 0.0213(7) 0.0217(7) 0.0248(7) -0.0003(6) 0.0085(6) -0.0014(6)
C19 0.0214(7) 0.0329(8) 0.0283(8) -0.0055(6) 0.0091(6) -0.0041(6)
C20 0.0340(9) 0.0355(9) 0.0469(11) -0.0151(8) 0.0209(8) -0.0059(7)
C21 0.0427(11) 0.0274(9) 0.0666(14) 0.0002(9) 0.0295(10) 0.0068(8)
C22 0.0401(10) 0.0364(10) 0.0457(11) 0.0140(8) 0.0169(9) 0.0122(8)
C23 0.0318(9) 0.0320(9) 0.0279(8) 0.0049(7) 0.0108(7) 0.0044(7)
C24 0.0505(12) 0.0689(15) 0.0251(9) 0.0141(9) 0.0072(8) -0.0072(11)
C25 0.0524(12) 0.0288(9) 0.0385(10) 0.0023(8) 0.0147(9) -0.0086(8)
C26 0.0344(9) 0.0463(11) 0.0364(9) 0.0044(8) 0.0171(8) 0.0002(8)
C31 0.0293(9) 0.0415(10) 0.0312(9) 0.0063(8) 0.0017(7) 0.0074(7)

loop_
_atom_type_symbol
_atom_type_description
_atom_type_scat_dispersion_real
_atom_type_scat_dispersion_imag
_atom_type_scat_source
C C 0.0033 0.0016 'International Tables Vol C Tables 4.2.6.8 and 6.1.1.4'
H H 0.0000 0.0000 'International Tables Vol C Tables 4.2.6.8 and 6.1.1.4'
Fe Fe 0.3463 0.8444 'International Tables Vol C Tables 4.2.6.8 and 6.1.1.4'
O O 0.0106 0.0060 'International Tables Vol C Tables 4.2.6.8 and 6.1.1.4'
P P 0.1023 0.0942 'International Tables Vol C Tables 4.2.6.8 and 6.1.1.4'
Pd Pd -0.9988 1.0072 'International Tables Vol C Tables 4.2.6.8 and 6.1.1.4'

loop_
_geom_angle_atom_site_label_1
_geom_angle_atom_site_label_2
_geom_angle_atom_site_label_3
_geom_angle
_geom_angle_site_symmetry_1
_geom_angle_site_symmetry_3
_geom_angle_publ_flag
C2 Pd1 C31 90.15(7) . . ?
C2 Pd1 P1 82.59(5) . . ?
C31 Pd1 P1 171.95(5) . . ?
C2 Pd1 P2 173.89(4) . . ?
C31 Pd1 P2 90.01(6) . . ?
P1 Pd1 P2 96.846(15) . . ?
C1 Fe1 C5 41.36(6) . . ?
C1 Fe1 C8 158.08(7) . . ?
C5 Fe1 C8 157.17(7) . . ?
C1 Fe1 C9 161.08(7) . . ?
C5 Fe1 C9 122.12(7) . . ?
C8 Fe1 C9 40.69(7) . . ?
C1 Fe1 C4 68.19(7) . . ?
C5 Fe1 C4 40.54(7) . . ?
C8 Fe1 C4 120.37(8) . . ?
C9 Fe1 C4 104.99(7) . . ?
C1 Fe1 C3 67.86(7) . . ?
C5 Fe1 C3 68.69(7) . . ?
C8 Fe1 C3 104.58(7) . . ?
C9 Fe1 C3 119.27(7) . . ?
C4 Fe1 C3 40.75(7) . . ?
C1 Fe1 C10 126.93(7) . . ?
C5 Fe1 C10 108.51(7) . . ?
C8 Fe1 C10 68.21(7) . . ?
C9 Fe1 C10 40.35(7) . . ?
C4 Fe1 C10 121.44(7) . . ?
C3 Fe1 C10 155.79(7) . . ?
C1 Fe1 C6 111.66(7) . . ?
C5 Fe1 C6 125.12(7) . . ?
C8 Fe1 C6 68.10(7) . . ?
C9 Fe1 C6 68.06(7) . . ?
C4 Fe1 C6 159.02(8) . . ?
C3 Fe1 C6 160.07(7) . . ?
C10 Fe1 C6 40.62(7) . . ?
C1 Fe1 C7 124.82(6) . . ?
C5 Fe1 C7 161.35(7) . . ?
C8 Fe1 C7 40.43(7) . . ?
C9 Fe1 C7 68.20(7) . . ?
C4 Fe1 C7 157.19(8) . . ?
C3 Fe1 C7 122.05(7) . . ?
C10 Fe1 C7 68.30(7) . . ?
C6 Fe1 C7 40.57(7) . . ?
C1 Fe1 C2 41.63(6) . . ?
C5 Fe1 C2 70.69(7) . . ?
C8 Fe1 C2 119.26(7) . . ?
C9 Fe1 C2 154.54(7) . . ?
C4 Fe1 C2 69.54(7) . . ?
C3 Fe1 C2 40.67(6) . . ?
C10 Fe1 C2 163.11(7) . . ?
C6 Fe1 C2 125.32(6) . . ?
C7 Fe1 C2 106.77(7) . . ?
C12 P1 C18 106.47(7) . . ?
C12 P1 C11 102.85(7) . . ?
C18 P1 C11 102.16(7) . . ?
C12 P1 Pd1 113.83(5) . . ?
C18 P1 Pd1 123.97(5) . . ?
C11 P1 Pd1 104.86(5) . . ?
C24 P2 C26 100.52(10) . . ?
C24 P2 C25 103.53(10) . . ?
C26 P2 C25 102.27(10) . . ?
C24 P2 Pd1 119.06(7) . . ?
C26 P2 Pd1 119.27(6) . . ?
C25 P2 Pd1 109.90(7) . . ?
C5 C1 C11 127.62(15) . . ?
C5 C1 C2 110.34(14) . . ?
C11 C1 C2 121.08(14) . . ?
C5 C1 Fe1 69.73(9) . . ?
C11 C1 Fe1 117.69(11) . . ?
C2 C1 Fe1 70.42(9) . . ?
C3 C2 C1 104.22(14) . . ?
C3 C2 Pd1 133.59(13) . . ?
C1 C2 Pd1 121.93(11) . . ?
C3 C2 Fe1 69.02(9) . . ?
C1 C2 Fe1 67.95(9) . . ?
Pd1 C2 Fe1 122.09(7) . . ?
C4 C3 C2 110.43(16) . . ?
C4 C3 Fe1 69.55(10) . . ?
C2 C3 Fe1 70.31(9) . . ?
C4 C3 H3 124.8 . . ?
C2 C3 H3 124.8 . . ?
Fe1 C3 H3 127.0 . . ?
C5 C4 C3 108.62(15) . . ?
C5 C4 Fe1 69.60(9) . . ?
C3 C4 Fe1 69.70(9) . . ?
C5 C4 H4 125.7 . . ?
C3 C4 H4 125.7 . . ?
Fe1 C4 H4 126.6 . . ?
C4 C5 C1 106.37(15) . . ?
C4 C5 Fe1 69.86(10) . . ?
C1 C5 Fe1 68.91(9) . . ?
C4 C5 H5 126.8 . . ?
C1 C5 H5 126.8 . . ?
Fe1 C5 H5 126.0 . . ?
C10 C6 C7 108.05(15) . . ?
C10 C6 Fe1 69.60(10) . . ?
C7 C6 Fe1 69.85(9) . . ?
C10 C6 H6 126.0 . . ?
C7 C6 H6 126.0 . . ?
Fe1 C6 H6 126.2 . . ?
C8 C7 C6 107.71(15) . . ?
C8 C7 Fe1 69.41(10) . . ?
C6 C7 Fe1 69.58(9) . . ?
C8 C7 H7 126.1 . . ?
C6 C7 H7 126.1 . . ?
Fe1 C7 H7 126.4 . . ?
C7 C8 C9 108.14(16) . . ?
C7 C8 Fe1 70.16(9) . . ?
C9 C8 Fe1 69.66(10) . . ?
C7 C8 H8 125.9 . . ?
C9 C8 H8 125.9 . . ?
Fe1 C8 H8 125.8 . . ?
C10 C9 C8 108.19(15) . . ?
C10 C9 Fe1 69.97(10) . . ?
C8 C9 Fe1 69.65(10) . . ?
C10 C9 H9 125.9 . . ?
C8 C9 H9 125.9 . . ?
Fe1 C9 H9 126.1 . . ?
C9 C10 C6 107.91(16) . . ?
C9 C10 Fe1 69.68(10) . . ?
C6 C10 Fe1 69.78(9) . . ?
C9 C10 H10 126.0 . . ?
C6 C10 H10 126.0 . . ?
Fe1 C10 H10 126.1 . . ?
O1 C11 C1 128.11(15) . . ?
O1 C11 P1 122.79(13) . . ?
C1 C11 P1 109.11(11) . . ?
C13 C12 C17 119.05(15) . . ?
C13 C12 P1 122.93(12) . . ?
C17 C12 P1 117.16(13) . . ?
C12 C13 C14 119.98(17) . . ?
C12 C13 H13 120.0 . . ?
C14 C13 H13 120.0 . . ?
C15 C14 C13 120.34(18) . . ?
C15 C14 H14 119.8 . . ?
C13 C14 H14 119.8 . . ?
C14 C15 C16 119.90(17) . . ?
C14 C15 H15 120.0 . . ?
C16 C15 H15 120.0 . . ?
C15 C16 C17 120.38(18) . . ?
C15 C16 H16 119.8 . . ?
C17 C16 H16 119.8 . . ?
C16 C17 C12 120.33(18) . . ?
C16 C17 H17 119.8 . . ?
C12 C17 H17 119.8 . . ?
C19 C18 C23 119.37(15) . . ?
C19 C18 P1 118.49(12) . . ?
C23 C18 P1 121.89(12) . . ?
C20 C19 C18 120.23(16) . . ?
C20 C19 H19 119.9 . . ?
C18 C19 H19 119.9 . . ?
C21 C20 C19 119.88(17) . . ?
C21 C20 H20 120.1 . . ?
C19 C20 H20 120.1 . . ?
C20 C21 C22 120.20(17) . . ?
C20 C21 H21 119.9 . . ?
C22 C21 H21 119.9 . . ?
C23 C22 C21 120.32(18) . . ?
C23 C22 H22 119.8 . . ?
C21 C22 H22 119.8 . . ?
C22 C23 C18 119.97(17) . . ?
C22 C23 H23 120.0 . . ?
C18 C23 H23 120.0 . . ?
P2 C24 H24A 109.5 . . ?
P2 C24 H24B 109.5 . . ?
H24A C24 H24B 109.5 . . ?
P2 C24 H24C 109.5 . . ?
H24A C24 H24C 109.5 . . ?
H24B C24 H24C 109.5 . . ?
P2 C25 H25A 109.5 . . ?
P2 C25 H25B 109.5 . . ?
H25A C25 H25B 109.5 . . ?
P2 C25 H25C 109.5 . . ?
H25A C25 H25C 109.5 . . ?
H25B C25 H25C 109.5 . . ?
P2 C26 H26A 109.5 . . ?
P2 C26 H26B 109.5 . . ?
H26A C26 H26B 109.5 . . ?
P2 C26 H26C 109.5 . . ?
H26A C26 H26C 109.5 . . ?
H26B C26 H26C 109.5 . . ?
Pd1 C31 H31A 109.5 . . ?
Pd1 C31 H31B 109.5 . . ?
H31A C31 H31B 109.5 . . ?
Pd1 C31 H31C 109.5 . . ?
H31A C31 H31C 109.5 . . ?
H31B C31 H31C 109.5 . . ?

loop_
_geom_bond_atom_site_label_1
_geom_bond_atom_site_label_2
_geom_bond_distance
_geom_bond_site_symmetry_2
_geom_bond_publ_flag
Pd1 C2 2.0552(16) . ?
Pd1 C31 2.1133(17) . ?
Pd1 P1 2.2884(4) . ?
Pd1 P2 2.2969(4) . ?
Fe1 C1 2.0303(15) . ?
Fe1 C5 2.0413(16) . ?
Fe1 C8 2.0441(17) . ?
Fe1 C9 2.0442(17) . ?
Fe1 C4 2.0447(17) . ?
Fe1 C3 2.0466(17) . ?
Fe1 C10 2.0480(17) . ?
Fe1 C6 2.0504(16) . ?
Fe1 C7 2.0539(16) . ?
Fe1 C2 2.0638(16) . ?
P1 C12 1.8157(16) . ?
P1 C18 1.8157(16) . ?
P1 C11 1.9004(16) . ?
P2 C24 1.8128(19) . ?
P2 C26 1.814(2) . ?
P2 C25 1.8155(19) . ?
O1 C11 1.215(2) . ?
C1 C5 1.438(2) . ?
C1 C11 1.445(2) . ?
C1 C2 1.455(2) . ?
C2 C3 1.428(2) . ?
C3 C4 1.424(3) . ?
C3 H3 0.9500 . ?
C4 C5 1.415(3) . ?
C4 H4 0.9500 . ?
C5 H5 0.9500 . ?
C6 C10 1.422(2) . ?
C6 C7 1.423(2) . ?
C6 H6 0.9500 . ?
C7 C8 1.416(2) . ?
C7 H7 0.9500 . ?
C8 C9 1.421(3) . ?
C8 H8 0.9500 . ?
C9 C10 1.411(3) . ?
C9 H9 0.9500 . ?
C10 H10 0.9500 . ?
C12 C13 1.392(2) . ?
C12 C17 1.397(2) . ?
C13 C14 1.393(2) . ?
C13 H13 0.9500 . ?
C14 C15 1.378(3) . ?
C14 H14 0.9500 . ?
C15 C16 1.381(3) . ?
C15 H15 0.9500 . ?
C16 C17 1.381(3) . ?
C16 H16 0.9500 . ?
C17 H17 0.9500 . ?
C18 C19 1.395(2) . ?
C18 C23 1.395(2) . ?
C19 C20 1.391(2) . ?
C19 H19 0.9500 . ?
C20 C21 1.380(3) . ?
C20 H20 0.9500 . ?
C21 C22 1.386(3) . ?
C21 H21 0.9500 . ?
C22 C23 1.383(2) . ?
C22 H22 0.9500 . ?
C23 H23 0.9500 . ?
C24 H24A 0.9800 . ?
C24 H24B 0.9800 . ?
C24 H24C 0.9800 . ?
C25 H25A 0.9800 . ?
C25 H25B 0.9800 . ?
C25 H25C 0.9800 . ?
C26 H26A 0.9800 . ?
C26 H26B 0.9800 . ?
C26 H26C 0.9800 . ?
C31 H31A 0.9800 . ?
C31 H31B 0.9800 . ?
C31 H31C 0.9800 . ?
